data_7029148
loop_
_publ_author_name
'Das, Shyamal'
'Karmakar, Srikanta'
'Mardanya, Sourav'
'Baitalik, Sujoy'

_publ_section_title
;
 Synthesis, structural characterization, and multichannel anion and cation
 sensing studies of a bifunctional Ru(ii) polypyridyl-imidazole based
 receptor.
;
_journal_issue 9
_journal_name_full 'Dalton transactions (Cambridge, England : 2003)'
_journal_page_first 3767
_journal_page_last 3782
_journal_paper_doi 10.1039/c3dt52424h
_journal_volume 43
_journal_year 2014
_chemical_formula_sum 'C54 H39 Cl2 N11 O8 Ru'
_chemical_formula_weight 1141.93
_chemical_name_systematic
; 
 ? 
;
_space_group_IT_number 13
_symmetry_cell_setting monoclinic
_symmetry_space_group_name_Hall '-P 2yc'
_symmetry_space_group_name_H-M 'P 1 2/c 1'
_atom_sites_solution_hydrogens geom
_atom_sites_solution_primary direct
_atom_sites_solution_secondary difmap
_audit_creation_method SHELXL-97
_cell_angle_alpha 90.000(5)
_cell_angle_beta 95.527(5)
_cell_angle_gamma 90.000(5)
_cell_formula_units_Z 4
_cell_length_a 19.089(5)
_cell_length_b 15.026(5)
_cell_length_c 21.230(5)
_cell_measurement_reflns_used 8470
_cell_measurement_temperature 293(2)
_cell_measurement_theta_max 25.00
_cell_measurement_theta_min 2.29
_cell_volume 6061(3)
_computing_cell_refinement 'Bruker SMART'
_computing_data_collection 'Bruker SMART'
_computing_data_reduction 'Bruker SAINT'
_computing_molecular_graphics 'Bruker SHELXTL'
_computing_publication_material 'Bruker SHELXTL'
_computing_structure_refinement 'SHELXL-97 (Sheldrick, 2008)'
_computing_structure_solution 'SHELXS-97 (Sheldrick, 2008)'
_diffrn_ambient_temperature 293(2)
_diffrn_measured_fraction_theta_full 0.999
_diffrn_measured_fraction_theta_max 0.999
_diffrn_measurement_device_type 'CCD area detector'
_diffrn_measurement_method '\f and \w scans'
_diffrn_radiation_monochromator graphite
_diffrn_radiation_source 'fine-focus sealed tube'
_diffrn_radiation_type MoK\a
_diffrn_radiation_wavelength 0.71073
_diffrn_reflns_av_R_equivalents 0.1150
_diffrn_reflns_av_sigmaI/netI 0.0896
_diffrn_reflns_limit_h_max 22
_diffrn_reflns_limit_h_min -22
_diffrn_reflns_limit_k_max 15
_diffrn_reflns_limit_k_min -17
_diffrn_reflns_limit_l_max 25
_diffrn_reflns_limit_l_min -25
_diffrn_reflns_number 68674
_diffrn_reflns_theta_full 25.00
_diffrn_reflns_theta_max 25.00
_diffrn_reflns_theta_min 1.07
_exptl_absorpt_coefficient_mu 0.404
_exptl_absorpt_correction_T_max 0.9058
_exptl_absorpt_correction_T_min 0.8423
_exptl_absorpt_correction_type multi-scan
_exptl_absorpt_process_details 'SADABS (Sheldrick, 2000)'
_exptl_crystal_colour red
_exptl_crystal_density_diffrn 1.251
_exptl_crystal_density_method 'not measured'
_exptl_crystal_description rectangular
_exptl_crystal_F_000 2328
_exptl_crystal_size_max 0.44
_exptl_crystal_size_mid 0.36
_exptl_crystal_size_min 0.25
_platon_squeeze_details
;
;
_refine_diff_density_max 0.933
_refine_diff_density_min -0.807
_refine_diff_density_rms 0.098
_refine_ls_extinction_coef 0.00075(17)
_refine_ls_extinction_expression Fc^*^=kFc[1+0.001xFc^2^\l^3^/sin(2\q)]^-1/4^
_refine_ls_extinction_method SHELXL
_refine_ls_goodness_of_fit_ref 1.018
_refine_ls_hydrogen_treatment constr
_refine_ls_matrix_type full
_refine_ls_number_parameters 686
_refine_ls_number_reflns 10660
_refine_ls_number_restraints 0
_refine_ls_restrained_S_all 1.018
_refine_ls_R_factor_all 0.1137
_refine_ls_R_factor_gt 0.0820
_refine_ls_shift/su_max 0.001
_refine_ls_shift/su_mean 0.000
_refine_ls_structure_factor_coef Fsqd
_refine_ls_weighting_details 'calc w=1/[\s^2^(Fo^2^)+(0.1000P)^2^+20.0000P] where P=(Fo^2^+2Fc^2^)/3'
_refine_ls_weighting_scheme calc
_refine_ls_wR_factor_gt 0.2152
_refine_ls_wR_factor_ref 0.2312
_reflns_number_gt 7128
_reflns_number_total 10660
_reflns_threshold_expression >2sigma(I)
_cod_data_source_file c3dt52424h.txt
_cod_data_source_block 1
_cod_depositor_comments
;
The following automatic conversions were performed:

'_symmetry_cell_setting' value 'Monoclinic' changed to 'monoclinic'
according to
/usr/data/users/saulius/automatic-downloads/current/RSC/lib/dictionaries/cif_core.dic
dictionary named 'cif_core.dic' version 2.4.2 from 2011-04-26.

Automatic conversion script
Id: cif_fix_values 2281 2013-09-26 08:29:07Z andrius 
;
_cod_original_sg_symbol_H-M P2/c
_cod_database_code 7029148

loop_
_symmetry_equiv_pos_as_xyz
'x, y, z'
'-x, y, -z+1/2'
'-x, -y, -z'
'x, -y, z-1/2'

loop_
_atom_site_label
_atom_site_type_symbol
_atom_site_fract_x
_atom_site_fract_y
_atom_site_fract_z
_atom_site_U_iso_or_equiv
_atom_site_adp_type
_atom_site_occupancy
_atom_site_symmetry_multiplicity
_atom_site_calc_flag
_atom_site_refinement_flags
Ru1 Ru 0.28815(3) 0.14162(4) 0.55390(3) 0.0408(2) Uani 1 1 d .
Cl1 Cl 0.13614(9) 0.63428(11) 0.53376(8) 0.0492(4) Uani 1 1 d .
Cl2 Cl 0.34944(13) 0.11032(16) 0.27507(11) 0.0760(7) Uani 1 1 d .
O3 O 0.1826(3) 0.5945(4) 0.5834(3) 0.0672(15) Uani 1 1 d .
O2 O 0.1756(3) 0.6595(4) 0.4820(3) 0.0666(15) Uani 1 1 d .
N3 N 0.3998(3) 0.2877(4) 0.4233(3) 0.0469(14) Uani 1 1 d .
H3N H 0.4064 0.3261 0.3945 0.056 Uiso 1 1 calc R
N4 N 0.3450(3) 0.2024(3) 0.4877(3) 0.0395(12) Uani 1 1 d .
O1 O 0.1031(3) 0.7111(3) 0.5578(3) 0.0670(15) Uani 1 1 d .
N6 N -0.0482(3) 0.5368(4) 0.3209(2) 0.0415(13) Uani 1 1 d .
N1 N 0.3863(3) 0.0828(4) 0.5740(3) 0.0439(13) Uani 1 1 d .
N11 N 0.2393(3) 0.0681(4) 0.6169(3) 0.0490(14) Uani 1 1 d .
C23 C -0.1655(3) 0.4559(4) 0.2766(3) 0.0323(13) Uani 1 1 d .
H23 H -0.1577 0.5171 0.2778 0.039 Uiso 1 1 calc R
C17 C 0.1449(3) 0.4005(4) 0.3828(3) 0.0360(14) Uani 1 1 d .
C6 C 0.4178(3) 0.1826(4) 0.4959(3) 0.0406(15) Uani 1 1 d .
O4 O 0.0812(3) 0.5714(4) 0.5129(3) 0.0720(16) Uani 1 1 d .
N10 N 0.2593(3) 0.0317(4) 0.5014(3) 0.0426(13) Uani 1 1 d .
C19 C 0.2676(3) 0.4047(4) 0.4225(3) 0.0442(16) Uani 1 1 d .
H19 H 0.3073 0.4372 0.4372 0.053 Uiso 1 1 calc R
C16 C 0.1491(3) 0.3073(4) 0.3790(3) 0.0436(16) Uani 1 1 d .
H16 H 0.1100 0.2743 0.3634 0.052 Uiso 1 1 calc R
C7 C 0.4518(3) 0.2376(4) 0.4555(3) 0.0441(16) Uani 1 1 d .
N5 N -0.1223(3) 0.3118(5) 0.2941(3) 0.0651(18) Uani 1 1 d .
C31 C -0.0537(3) 0.7142(5) 0.3132(4) 0.0512(19) Uani 1 1 d .
H31 H -0.0861 0.6770 0.2907 0.061 Uiso 1 1 calc R
N9 N 0.3122(3) 0.2564(4) 0.6052(3) 0.0473(14) Uani 1 1 d .
C26 C 0.0168(3) 0.4007(4) 0.3405(3) 0.0380(14) Uani 1 1 d .
H26 H 0.0165 0.3389 0.3402 0.046 Uiso 1 1 calc R
C27 C 0.0775(3) 0.4456(4) 0.3612(3) 0.0382(14) Uani 1 1 d .
C29 C 0.0105(3) 0.5803(4) 0.3415(3) 0.0435(16) Uani 1 1 d .
O5 O 0.3169(4) 0.1285(5) 0.2131(3) 0.092(2) Uani 1 1 d .
C14 C 0.2712(3) 0.3116(4) 0.4207(3) 0.0378(14) Uani 1 1 d .
C28 C 0.0738(3) 0.5380(5) 0.3638(3) 0.0432(16) Uani 1 1 d .
H28 H 0.1126 0.5712 0.3799 0.052 Uiso 1 1 calc R
C13 C 0.3370(3) 0.2677(4) 0.4435(3) 0.0398(15) Uani 1 1 d .
C24 C -0.1116(3) 0.4046(5) 0.2966(3) 0.0420(15) Uani 1 1 d .
C25 C -0.0448(3) 0.4480(4) 0.3199(3) 0.0368(14) Uani 1 1 d .
C22 C -0.2305(4) 0.4285(6) 0.2545(3) 0.0541(19) Uani 1 1 d .
H22 H -0.2654 0.4691 0.2406 0.065 Uiso 1 1 calc R
N8 N 0.1963(3) 0.2117(4) 0.5384(3) 0.0552(16) Uani 1 1 d .
C18 C 0.2059(3) 0.4489(4) 0.4030(4) 0.0495(18) Uani 1 1 d .
H18 H 0.2048 0.5108 0.4031 0.059 Uiso 1 1 calc R
C5 C 0.4403(3) 0.1153(4) 0.5412(3) 0.0405(15) Uani 1 1 d .
C20 C -0.1908(4) 0.2806(5) 0.2712(4) 0.0531(18) Uani 1 1 d .
H20 H -0.1990 0.2196 0.2686 0.064 Uiso 1 1 calc R
N7 N 0.0525(4) 0.7351(5) 0.3741(4) 0.076(2) Uani 1 1 d .
C30 C 0.0051(3) 0.6775(4) 0.3447(3) 0.0467(17) Uani 1 1 d .
C46 C 0.2609(4) -0.0649(5) 0.4092(4) 0.0557(19) Uani 1 1 d .
H46 H 0.2747 -0.0743 0.3689 0.067 Uiso 1 1 calc R
C49 C 0.2228(3) -0.0346(5) 0.5295(3) 0.0477(17) Uani 1 1 d .
C21 C -0.2437(4) 0.3373(5) 0.2533(4) 0.0544(19) Uani 1 1 d .
H21 H -0.2884 0.3157 0.2403 0.065 Uiso 1 1 calc R
C54 C 0.2322(4) 0.0879(5) 0.6773(4) 0.062(2) Uani 1 1 d .
H54 H 0.2542 0.1387 0.6945 0.074 Uiso 1 1 calc R
C51 C 0.1680(4) -0.0634(5) 0.6300(4) 0.065(2) Uani 1 1 d .
H51 H 0.1459 -0.1140 0.6124 0.078 Uiso 1 1 calc R
C15 C 0.2124(3) 0.2645(4) 0.3989(3) 0.0417(15) Uani 1 1 d .
H15 H 0.2147 0.2027 0.3973 0.050 Uiso 1 1 calc R
C50 C 0.2093(4) -0.0106(5) 0.5947(3) 0.0460(16) Uani 1 1 d .
C3 C 0.5212(4) 0.0161(6) 0.5975(4) 0.061(2) Uani 1 1 d .
H3 H 0.5663 -0.0074 0.6049 0.073 Uiso 1 1 calc R
O8 O 0.3561(5) 0.0130(6) 0.2817(5) 0.138(3) Uani 1 1 d .
C48 C 0.2058(4) -0.1129(5) 0.4989(4) 0.058(2) Uani 1 1 d .
H48 H 0.1808 -0.1557 0.5191 0.069 Uiso 1 1 calc R
C4 C 0.5071(4) 0.0804(5) 0.5528(4) 0.0539(18) Uani 1 1 d .
H4 H 0.5429 0.1010 0.5299 0.065 Uiso 1 1 calc R
C2 C 0.4695(4) -0.0130(6) 0.6306(4) 0.063(2) Uani 1 1 d .
H2 H 0.4794 -0.0548 0.6625 0.076 Uiso 1 1 calc R
C41 C 0.2866(6) 0.4121(6) 0.6124(5) 0.079(3) Uani 1 1 d .
H41 H 0.2556 0.4586 0.6017 0.094 Uiso 1 1 calc R
C40 C 0.2679(5) 0.3226(5) 0.5933(3) 0.0558(19) Uani 1 1 d .
C52 C 0.1602(4) -0.0394(6) 0.6920(4) 0.063(2) Uani 1 1 d .
H52 H 0.1331 -0.0740 0.7167 0.075 Uiso 1 1 calc R
C1 C 0.4012(4) 0.0185(5) 0.6180(4) 0.0511(18) Uani 1 1 d .
H1 H 0.3655 -0.0048 0.6398 0.061 Uiso 1 1 calc R
C39 C 0.2003(4) 0.3009(5) 0.5593(4) 0.059(2) Uani 1 1 d .
C38 C 0.1428(5) 0.3582(7) 0.5506(5) 0.083(3) Uani 1 1 d .
H38 H 0.1467 0.4172 0.5637 0.100 Uiso 1 1 calc R
C34 C 0.0401(5) 0.8252(5) 0.3726(5) 0.078(3) Uani 1 1 d .
H34 H 0.0734 0.8637 0.3926 0.094 Uiso 1 1 calc R
C44 C 0.3741(4) 0.2747(5) 0.6393(4) 0.062(2) Uani 1 1 d .
H44 H 0.4053 0.2278 0.6483 0.075 Uiso 1 1 calc R
O6 O 0.3012(10) 0.1369(9) 0.3159(6) 0.245(9) Uani 1 1 d .
C45 C 0.2760(4) 0.0140(5) 0.4408(4) 0.0496(17) Uani 1 1 d .
H45 H 0.2989 0.0581 0.4200 0.060 Uiso 1 1 calc R
C53 C 0.1927(4) 0.0351(5) 0.7161(4) 0.059(2) Uani 1 1 d .
H53 H 0.1890 0.0513 0.7579 0.070 Uiso 1 1 calc R
C8 C 0.5253(4) 0.2508(5) 0.4427(4) 0.058(2) Uani 1 1 d .
C42 C 0.3483(7) 0.4285(6) 0.6453(5) 0.092(3) Uani 1 1 d .
H42 H 0.3605 0.4864 0.6572 0.110 Uiso 1 1 calc R
C32 C -0.0661(6) 0.8004(7) 0.3136(7) 0.113(4) Uani 1 1 d .
H32 H -0.1081 0.8217 0.2932 0.135 Uiso 1 1 calc R
C37 C 0.0814(6) 0.3264(7) 0.5227(5) 0.089(3) Uani 1 1 d .
H37 H 0.0428 0.3642 0.5163 0.106 Uiso 1 1 calc R
C43 C 0.3943(6) 0.3584(7) 0.6617(5) 0.089(3) Uani 1 1 d .
H43 H 0.4365 0.3673 0.6866 0.106 Uiso 1 1 calc R
C35 C 0.1334(4) 0.1826(6) 0.5130(4) 0.072(3) Uani 1 1 d .
H35 H 0.1296 0.1229 0.5016 0.086 Uiso 1 1 calc R
C9 C 0.5754(4) 0.2592(6) 0.4902(4) 0.064(2) Uani 1 1 d .
H9 H 0.5640 0.2541 0.5317 0.077 Uiso 1 1 calc R
C36 C 0.0743(4) 0.2346(8) 0.5027(5) 0.089(4) Uani 1 1 d .
H36 H 0.0320 0.2120 0.4838 0.107 Uiso 1 1 calc R
C33 C -0.0200(6) 0.8589(6) 0.3425(6) 0.098(4) Uani 1 1 d .
H33 H -0.0289 0.9198 0.3417 0.117 Uiso 1 1 calc R
C47 C 0.2246(4) -0.1299(6) 0.4391(4) 0.065(2) Uani 1 1 d .
H47 H 0.2131 -0.1838 0.4192 0.077 Uiso 1 1 calc R
N2 N 0.5424(5) 0.2560(6) 0.3802(5) 0.102(3) Uani 1 1 d .
O7 O 0.4119(6) 0.1545(9) 0.2835(7) 0.204(6) Uani 1 1 d .
C10 C 0.6403(6) 0.2744(8) 0.4795(7) 0.104(4) Uani 1 1 d .
H10 H 0.6742 0.2792 0.5138 0.125 Uiso 1 1 calc R
C11 C 0.6605(5) 0.2834(8) 0.4207(9) 0.115(5) Uani 1 1 d .
H11 H 0.7069 0.2972 0.4149 0.138 Uiso 1 1 calc R
C12 C 0.6130(6) 0.2724(7) 0.3710(6) 0.094(3) Uani 1 1 d .
H12 H 0.6267 0.2755 0.3302 0.112 Uiso 1 1 calc R

loop_
_atom_site_aniso_label
_atom_site_aniso_U_11
_atom_site_aniso_U_22
_atom_site_aniso_U_33
_atom_site_aniso_U_23
_atom_site_aniso_U_13
_atom_site_aniso_U_12
Ru1 0.0389(3) 0.0387(3) 0.0438(3) 0.0051(2) -0.0015(2) 0.0060(2)
Cl1 0.0579(10) 0.0410(9) 0.0477(10) 0.0017(8) -0.0004(8) 0.0028(8)
Cl2 0.0923(16) 0.0707(14) 0.0614(14) -0.0029(11) -0.0119(12) 0.0281(12)
O3 0.074(4) 0.064(4) 0.062(4) 0.009(3) -0.002(3) 0.017(3)
O2 0.082(4) 0.062(3) 0.056(3) 0.000(3) 0.011(3) -0.006(3)
N3 0.046(3) 0.042(3) 0.051(4) 0.010(3) -0.002(3) -0.001(2)
N4 0.033(3) 0.036(3) 0.047(3) -0.003(2) -0.008(2) 0.008(2)
O1 0.085(4) 0.044(3) 0.072(4) -0.003(3) 0.006(3) 0.012(3)
N6 0.039(3) 0.046(3) 0.039(3) 0.003(3) -0.001(2) 0.004(2)
N1 0.047(3) 0.038(3) 0.046(3) 0.004(3) 0.000(3) 0.007(2)
N11 0.053(3) 0.047(3) 0.045(4) -0.001(3) -0.004(3) 0.014(3)
C23 0.026(3) 0.037(3) 0.032(3) 0.006(3) -0.006(2) 0.003(2)
C17 0.038(3) 0.034(3) 0.034(3) 0.001(3) -0.001(3) 0.002(3)
C6 0.035(3) 0.034(3) 0.052(4) -0.002(3) 0.002(3) 0.003(3)
O4 0.061(3) 0.062(4) 0.090(4) -0.002(3) -0.006(3) -0.016(3)
N10 0.040(3) 0.042(3) 0.044(3) 0.001(3) -0.001(2) 0.008(2)
C19 0.038(3) 0.039(4) 0.053(4) 0.004(3) -0.008(3) -0.002(3)
C16 0.039(3) 0.046(4) 0.044(4) 0.002(3) -0.002(3) -0.006(3)
C7 0.036(3) 0.037(4) 0.057(4) 0.005(3) -0.008(3) 0.004(3)
N5 0.053(4) 0.080(5) 0.061(4) -0.001(4) -0.003(3) -0.001(3)
C31 0.038(4) 0.040(4) 0.071(5) -0.010(3) -0.014(3) 0.014(3)
N9 0.051(3) 0.045(3) 0.045(3) 0.004(3) 0.001(3) 0.007(3)
C26 0.038(3) 0.040(4) 0.036(3) 0.005(3) -0.001(3) 0.002(3)
C27 0.041(3) 0.041(4) 0.031(3) 0.001(3) -0.003(3) 0.002(3)
C29 0.044(4) 0.045(4) 0.042(4) -0.001(3) 0.003(3) 0.009(3)
O5 0.094(5) 0.098(5) 0.080(5) 0.009(4) -0.011(4) 0.008(4)
C14 0.033(3) 0.038(4) 0.041(4) 0.012(3) 0.002(3) 0.004(3)
C28 0.044(4) 0.054(4) 0.030(3) 0.004(3) -0.003(3) 0.001(3)
C13 0.035(3) 0.038(4) 0.045(4) -0.001(3) -0.003(3) 0.004(3)
C24 0.044(4) 0.047(4) 0.034(4) 0.005(3) -0.003(3) 0.000(3)
C25 0.034(3) 0.044(4) 0.033(3) 0.007(3) 0.001(3) 0.001(3)
C22 0.047(4) 0.073(5) 0.042(4) 0.004(4) 0.003(3) 0.013(4)
N8 0.046(3) 0.065(4) 0.056(4) 0.024(3) 0.008(3) 0.013(3)
C18 0.045(4) 0.032(4) 0.069(5) 0.004(3) -0.007(3) 0.000(3)
C5 0.046(4) 0.035(3) 0.039(4) -0.004(3) -0.006(3) -0.003(3)
C20 0.051(4) 0.049(4) 0.057(5) 0.001(4) -0.002(3) -0.004(3)
N7 0.066(4) 0.074(5) 0.087(5) -0.003(4) -0.004(4) 0.010(4)
C30 0.043(4) 0.039(4) 0.056(4) 0.000(3) -0.006(3) 0.005(3)
C46 0.061(5) 0.047(4) 0.058(5) -0.004(4) -0.004(4) 0.000(4)
C49 0.044(4) 0.046(4) 0.051(4) 0.005(3) -0.003(3) 0.007(3)
C21 0.045(4) 0.069(5) 0.049(4) 0.003(4) 0.003(3) -0.010(4)
C54 0.065(5) 0.054(5) 0.064(5) -0.003(4) -0.006(4) 0.015(4)
C51 0.065(5) 0.054(5) 0.076(6) 0.007(4) 0.012(4) 0.003(4)
C15 0.039(3) 0.035(3) 0.049(4) 0.002(3) -0.009(3) -0.002(3)
C50 0.050(4) 0.044(4) 0.045(4) 0.005(3) 0.006(3) 0.013(3)
C3 0.046(4) 0.073(5) 0.060(5) 0.013(4) -0.007(4) 0.015(4)
O8 0.158(8) 0.096(6) 0.149(8) -0.008(5) -0.047(6) 0.044(6)
C48 0.051(4) 0.047(4) 0.073(6) 0.001(4) -0.004(4) -0.001(3)
C4 0.047(4) 0.053(4) 0.058(5) 0.004(4) -0.008(3) 0.006(3)
C2 0.059(5) 0.063(5) 0.065(5) 0.018(4) -0.008(4) 0.008(4)
C41 0.111(8) 0.050(5) 0.075(6) -0.005(5) 0.012(6) 0.007(5)
C40 0.084(6) 0.048(4) 0.038(4) 0.003(3) 0.016(4) 0.014(4)
C52 0.071(5) 0.056(5) 0.062(5) 0.016(4) 0.017(4) 0.012(4)
C1 0.050(4) 0.047(4) 0.055(5) 0.005(3) -0.004(3) 0.003(3)
C39 0.065(5) 0.061(5) 0.056(5) 0.025(4) 0.023(4) 0.019(4)
C38 0.080(7) 0.087(7) 0.088(7) 0.036(6) 0.036(6) 0.051(6)
C34 0.066(5) 0.043(4) 0.119(8) -0.010(5) -0.024(5) 0.012(4)
C44 0.067(5) 0.054(5) 0.065(5) -0.007(4) 0.005(4) 0.001(4)
O6 0.45(2) 0.180(12) 0.137(10) 0.023(8) 0.173(14) 0.080(13)
C45 0.050(4) 0.047(4) 0.052(5) 0.005(3) 0.006(3) 0.007(3)
C53 0.065(5) 0.059(5) 0.053(5) 0.014(4) 0.014(4) 0.021(4)
C8 0.046(4) 0.048(4) 0.080(6) 0.008(4) 0.013(4) 0.002(3)
C42 0.142(10) 0.044(5) 0.091(8) -0.014(5) 0.021(7) -0.001(6)
C32 0.076(7) 0.067(7) 0.185(13) -0.006(7) -0.043(7) 0.019(5)
C37 0.086(7) 0.087(7) 0.098(8) 0.056(6) 0.039(6) 0.050(6)
C43 0.107(8) 0.072(6) 0.088(7) -0.023(6) 0.015(6) -0.003(6)
C35 0.050(5) 0.078(6) 0.087(7) 0.036(5) 0.007(4) 0.002(4)
C9 0.031(4) 0.075(6) 0.083(6) 0.011(5) -0.011(4) -0.007(3)
C36 0.045(5) 0.133(10) 0.091(7) 0.060(7) 0.011(4) 0.020(5)
C33 0.113(8) 0.045(5) 0.127(9) -0.018(5) -0.033(7) 0.022(5)
C47 0.068(5) 0.061(5) 0.064(6) -0.013(4) 0.002(4) -0.002(4)
N2 0.086(6) 0.087(6) 0.140(9) 0.014(6) 0.045(6) 0.009(5)
O7 0.150(9) 0.217(12) 0.221(13) 0.062(10) -0.107(9) -0.066(9)
C10 0.065(7) 0.103(9) 0.142(12) 0.016(8) -0.005(7) 0.004(6)
C11 0.040(5) 0.101(9) 0.203(16) 0.030(10) 0.008(8) -0.005(5)
C12 0.075(7) 0.081(7) 0.132(10) 0.013(7) 0.050(7) 0.006(5)

loop_
_atom_type_symbol
_atom_type_description
_atom_type_scat_dispersion_real
_atom_type_scat_dispersion_imag
_atom_type_scat_source
C C 0.0033 0.0016 'International Tables Vol C Tables 4.2.6.8 and 6.1.1.4'
H H 0.0000 0.0000 'International Tables Vol C Tables 4.2.6.8 and 6.1.1.4'
N N 0.0061 0.0033 'International Tables Vol C Tables 4.2.6.8 and 6.1.1.4'
O O 0.0106 0.0060 'International Tables Vol C Tables 4.2.6.8 and 6.1.1.4'
Cl Cl 0.1484 0.1585 'International Tables Vol C Tables 4.2.6.8 and 6.1.1.4'
Ru Ru -1.2594 0.8363 'International Tables Vol C Tables 4.2.6.8 and 6.1.1.4'

loop_
_geom_angle_atom_site_label_1
_geom_angle_atom_site_label_2
_geom_angle_atom_site_label_3
_geom_angle
N11 Ru1 N10 78.6(2)
N11 Ru1 N8 86.9(2)
N10 Ru1 N8 98.5(2)
N11 Ru1 N4 172.9(2)
N10 Ru1 N4 96.8(2)
N8 Ru1 N4 99.3(2)
N11 Ru1 N9 101.5(2)
N10 Ru1 N9 176.8(2)
N8 Ru1 N9 78.4(3)
N4 Ru1 N9 83.4(2)
N11 Ru1 N1 95.5(2)
N10 Ru1 N1 87.6(2)
N8 Ru1 N1 173.8(3)
N4 Ru1 N1 78.8(2)
N9 Ru1 N1 95.5(2)
O1 Cl1 O2 109.9(3)
O1 Cl1 O3 109.5(3)
O2 Cl1 O3 109.7(3)
O1 Cl1 O4 107.7(4)
O2 Cl1 O4 110.8(4)
O3 Cl1 O4 109.3(4)
O7 Cl2 O6 113.8(11)
O7 Cl2 O5 109.0(6)
O6 Cl2 O5 105.5(8)
O7 Cl2 O8 113.9(7)
O6 Cl2 O8 106.5(7)
O5 Cl2 O8 107.7(5)
C13 N3 C7 110.0(6)
C13 N4 C6 106.3(5)
C13 N4 Ru1 139.3(4)
C6 N4 Ru1 113.4(4)
C29 N6 C25 116.9(5)
C1 N1 C5 118.7(6)
C1 N1 Ru1 124.8(5)
C5 N1 Ru1 116.5(4)
C54 N11 C50 116.2(7)
C54 N11 Ru1 127.4(5)
C50 N11 Ru1 116.4(5)
C24 C23 C22 126.5(7)
C16 C17 C18 118.9(6)
C16 C17 C27 119.3(5)
C18 C17 C27 121.7(6)
C7 C6 N4 108.0(5)
C7 C6 C5 134.7(6)
N4 C6 C5 117.3(6)
C45 N10 C49 115.6(6)
C45 N10 Ru1 126.3(5)
C49 N10 Ru1 118.0(5)
C18 C19 C14 121.0(6)
C15 C16 C17 119.6(6)
N3 C7 C6 105.9(6)
N3 C7 C8 119.5(6)
C6 C7 C8 134.6(6)
C24 N5 C20 117.5(6)
C32 C31 C30 122.3(8)
C40 N9 C44 117.5(7)
C40 N9 Ru1 115.1(5)
C44 N9 Ru1 126.1(5)
C27 C26 C25 120.4(6)
C26 C27 C28 117.2(6)
C26 C27 C17 123.5(6)
C28 C27 C17 119.2(6)
N6 C29 C28 123.8(6)
N6 C29 C30 116.2(6)
C28 C29 C30 119.8(6)
C15 C14 C19 119.0(6)
C15 C14 C13 121.9(6)
C19 C14 C13 119.0(6)
C27 C28 C29 118.9(6)
N3 C13 N4 109.8(5)
N3 C13 C14 123.9(6)
N4 C13 C14 126.3(6)
C23 C24 N5 117.4(6)
C23 C24 C25 118.1(6)
N5 C24 C25 124.5(6)
N6 C25 C26 122.7(6)
N6 C25 C24 113.8(5)
C26 C25 C24 123.5(6)
C23 C22 C21 117.7(7)
C35 N8 C39 117.1(7)
C35 N8 Ru1 128.1(6)
C39 N8 Ru1 114.8(5)
C19 C18 C17 120.1(6)
C4 C5 N1 119.7(6)
C4 C5 C6 127.0(6)
N1 C5 C6 113.3(5)
C21 C20 N5 121.7(7)
C30 N7 C34 120.7(7)
N7 C30 C31 116.6(6)
N7 C30 C29 127.4(6)
C31 C30 C29 116.0(6)
C45 C46 C47 118.3(8)
C48 C49 N10 121.5(7)
C48 C49 C50 126.9(7)
N10 C49 C50 111.6(6)
C20 C21 C22 119.2(7)
N11 C54 C53 123.0(8)
C50 C51 C52 118.9(8)
C14 C15 C16 121.4(6)
N11 C50 C51 123.1(7)
N11 C50 C49 115.1(6)
C51 C50 C49 121.7(7)
C2 C3 C4 119.3(7)
C49 C48 C47 121.8(8)
C3 C4 C5 120.8(7)
C3 C2 C1 120.9(7)
C42 C41 C40 120.2(9)
N9 C40 C41 121.0(8)
N9 C40 C39 116.7(7)
C41 C40 C39 122.3(8)
C53 C52 C51 119.0(8)
N1 C1 C2 120.5(7)
C38 C39 N8 121.8(9)
C38 C39 C40 125.3(9)
N8 C39 C40 112.8(6)
C37 C38 C39 118.7(10)
C33 C34 N7 121.0(8)
N9 C44 C43 124.6(8)
N10 C45 C46 124.3(7)
C52 C53 C54 119.6(8)
C9 C8 N2 119.9(8)
C9 C8 C7 120.3(8)
N2 C8 C7 119.8(8)
C41 C42 C43 119.6(9)
C31 C32 C33 122.2(9)
C38 C37 C36 121.3(8)
C44 C43 C42 116.9(10)
N8 C35 C36 124.7(10)
C10 C9 C8 120.8(11)
C35 C36 C37 116.3(10)
C32 C33 C34 117.2(8)
C48 C47 C46 118.5(8)
C12 N2 C8 117.2(10)
C9 C10 C11 122.7(12)
C12 C11 C10 119.1(11)
C11 C12 N2 120.1(12)

loop_
_geom_bond_atom_site_label_1
_geom_bond_atom_site_label_2
_geom_bond_distance
Ru1 N11 2.029(6)
Ru1 N10 2.037(6)
Ru1 N8 2.044(6)
Ru1 N4 2.069(6)
Ru1 N9 2.067(6)
Ru1 N1 2.079(5)
Cl1 O1 1.432(5)
Cl1 O2 1.441(6)
Cl1 O3 1.441(5)
Cl1 O4 1.449(5)
Cl2 O7 1.361(10)
Cl2 O6 1.383(12)
Cl2 O5 1.426(7)
Cl2 O8 1.474(8)
N3 C13 1.345(8)
N3 C7 1.374(8)
N4 C13 1.356(8)
N4 C6 1.416(8)
N6 C29 1.334(8)
N6 C25 1.337(8)
N1 C1 1.354(9)
N1 C5 1.387(9)
N11 C54 1.336(10)
N11 C50 1.376(9)
C23 C24 1.322(8)
C23 C22 1.348(9)
C17 C16 1.406(9)
C17 C18 1.405(9)
C17 C27 1.486(8)
C6 C7 1.395(9)
C6 C5 1.433(9)
N10 C45 1.381(9)
N10 C49 1.383(9)
C19 C18 1.380(9)
C19 C14 1.401(9)
C16 C15 1.398(9)
C7 C8 1.469(10)
N5 C24 1.411(10)
N5 C20 1.429(9)
C31 C32 1.318(12)
C31 C30 1.365(9)
N9 C40 1.315(9)
N9 C44 1.353(10)
C26 C27 1.374(8)
C26 C25 1.407(8)
C27 C28 1.392(9)
C29 C28 1.407(9)
C29 C30 1.466(10)
C14 C15 1.369(8)
C14 C13 1.460(8)
C24 C25 1.475(9)
C22 C21 1.394(11)
N8 C35 1.342(10)
N8 C39 1.411(10)
C5 C4 1.378(9)
C20 C21 1.348(10)
N7 C30 1.361(10)
N7 C34 1.375(11)
C46 C45 1.379(10)
C46 C47 1.386(11)
C49 C48 1.367(10)
C49 C50 1.478(10)
C54 C53 1.413(11)
C51 C50 1.387(11)
C51 C52 1.387(12)
C3 C2 1.340(11)
C3 C4 1.362(10)
C48 C47 1.376(11)
C2 C1 1.387(10)
C41 C42 1.332(14)
C41 C40 1.439(12)
C40 C39 1.454(12)
C52 C53 1.356(11)
C39 C38 1.393(11)
C38 C37 1.349(15)
C34 C33 1.357(12)
C44 C43 1.386(12)
C8 C9 1.327(11)
C8 N2 1.398(12)
C42 C43 1.395(14)
C32 C33 1.350(13)
C37 C36 1.446(16)
C35 C36 1.373(11)
C9 C10 1.301(13)
N2 C12 1.402(13)
C10 C11 1.348(17)
C11 C12 1.334(18)

loop_
_platon_squeeze_void_nr
_platon_squeeze_void_average_x
_platon_squeeze_void_average_y
_platon_squeeze_void_average_z
_platon_squeeze_void_volume
_platon_squeeze_void_count_electrons
_platon_squeeze_void_content
1 0.500 0.004 0.414 1133 507 ' '
2 0.000 0.500 0.248 409 163 ' '
